data_7203677
loop_
_publ_author_name
'Oyston, Stephen'
'Wang, Changsheng'
'Hughes, Gregory'
'Batsanov, Andrei S.'
'Perepichka, Igor F.'
'Bryce, Martin R.'
'Ahn, Jin H.'
'Pearson, Christopher'
'Petty, Michael C.'

_publ_section_title
;
 New 2,5-diaryl-1,3,4-oxadiazole?fluorene hybrids as electron
 transporting materials for blended-layer organic light emitting diodes
;
_journal_issue 1
_journal_name_full 'Journal of Materials Chemistry'
_journal_page_first 194
_journal_paper_doi 10.1039/b413066a
_journal_volume 15
_journal_year 2005
_chemical_formula_moiety 'C77 H98 N4 O4'
_chemical_formula_sum 'C77 H98 N4 O4'
_chemical_formula_weight 1143.59
_chemical_melting_point 434.9(3)
_chemical_name_systematic
; 2,7-Bis{4-[2-(4-dodecyloxyphenyl)-1,3,4-oxadiazol-5-yl]phenyl}-
9,9-dihexylfluorene
;
_space_group_IT_number 2
_symmetry_cell_setting triclinic
_symmetry_space_group_name_Hall '-P 1'
_symmetry_space_group_name_H-M 'P -1'
_atom_sites_solution_hydrogens geom
_atom_sites_solution_primary direct
_atom_sites_solution_secondary difmap
_audit_creation_method SHELXL-97
_cell_angle_alpha 90.56(1)
_cell_angle_beta 95.93(1)
_cell_angle_gamma 107.64(1)
_cell_formula_units_Z 2
_cell_length_a 12.7434(9)
_cell_length_b 15.6535(11)
_cell_length_c 17.7496(13)
_cell_measurement_reflns_used 908
_cell_measurement_temperature 120(2)
_cell_measurement_theta_max 19.73
_cell_measurement_theta_min 10.19
_cell_volume 3353.0(5)
_computing_cell_refinement 'SMART version 5.060 (Bruker, 1999)'
_computing_data_collection 'SMART version 5.049 (Bruker, 1998)'
_computing_data_reduction 'SAINT version 6.02A (Bruker, 2001)'
_computing_molecular_graphics 'SHELXTL version 6.12 (Bruker, 2001)'
_computing_publication_material 'SHELXTL version 6.12 (Bruker, 2001)'
_computing_structure_refinement 'SHELXL-97 (Sheldrick, 1997)'
_computing_structure_solution 'SHELXS-97 (Sheldrick, 1990)'
_diffrn_ambient_temperature 120(2)
_diffrn_detector_area_resol_mean 8.2
_diffrn_measured_fraction_theta_full 0.995
_diffrn_measured_fraction_theta_max 0.995
_diffrn_measurement_device_type 'SMART 1K CCD area detector'
_diffrn_measurement_method '\w scans'
_diffrn_radiation_monochromator graphite
_diffrn_radiation_source 'fine-focus sealed tube'
_diffrn_radiation_type MoK\a
_diffrn_radiation_wavelength 0.71073
_diffrn_reflns_av_R_equivalents 0.0582
_diffrn_reflns_av_sigmaI/netI 0.0787
_diffrn_reflns_limit_h_max 16
_diffrn_reflns_limit_h_min -16
_diffrn_reflns_limit_k_max 20
_diffrn_reflns_limit_k_min -20
_diffrn_reflns_limit_l_max 23
_diffrn_reflns_limit_l_min -23
_diffrn_reflns_number 34169
_diffrn_reflns_theta_full 27.50
_diffrn_reflns_theta_max 27.50
_diffrn_reflns_theta_min 1.69
_exptl_absorpt_coefficient_mu 0.069
_exptl_absorpt_correction_type none
_exptl_crystal_colour colourless
_exptl_crystal_density_diffrn 1.133
_exptl_crystal_density_meas ?
_exptl_crystal_density_method .
_exptl_crystal_description plate
_exptl_crystal_F_000 1240
_exptl_crystal_size_max 0.38
_exptl_crystal_size_mid 0.36
_exptl_crystal_size_min 0.04
_refine_diff_density_max 0.290
_refine_diff_density_min -0.308
_refine_diff_density_rms 0.049
_refine_ls_extinction_method none
_refine_ls_goodness_of_fit_ref 1.008
_refine_ls_hydrogen_treatment constr
_refine_ls_matrix_type full
_refine_ls_number_parameters 775
_refine_ls_number_reflns 15321
_refine_ls_number_restraints 52
_refine_ls_restrained_S_all 1.032
_refine_ls_R_factor_all 0.1057
_refine_ls_R_factor_gt 0.0573
_refine_ls_shift/su_max 0.001
_refine_ls_shift/su_mean 0.000
_refine_ls_structure_factor_coef Fsqd
_refine_ls_weighting_details 'calc w=1/[\s^2^(Fo^2^)+(0.0512P)^2^+1.0065P] where P=(Fo^2^+2Fc^2^)/3'
_refine_ls_weighting_scheme calc
_refine_ls_wR_factor_gt 0.1179
_refine_ls_wR_factor_ref 0.1402
_reflns_number_gt 9543
_reflns_number_total 15321
_reflns_threshold_expression I>2\s(I)
_cod_data_source_file b413066a.txt
_cod_data_source_block (11)
_cod_depositor_comments
;
The following automatic conversions were performed:
'_symmetry_cell_setting' value 'Triclinic' changed to 'triclinic'
according to '/home/adriana/struct/CIF-dictionaries/cif_core.dic'
dictionary named 'cif_core.dic' version 2.4.1 from 2010-06-29.

Automatic conversion script
Id: cif_fix_enum 1555 2011-01-17 13:19:09Z saulius 

The following automatic conversions were performed:

'_chemical_melting_point' value '434.7--435.2' was changed to
'434.9(3)' - the average value was taken and precision was estimated.

Automatic conversion script
Id: cif_fix_values 1569 2011-02-09 13:29:24Z adriana 
;
_cod_original_cell_volume 3353.0(4)
_cod_original_sg_symbol_H-M P-1
_cod_database_code 7203677

loop_
_symmetry_equiv_pos_as_xyz
'x, y, z'
'-x, -y, -z'

loop_
_atom_site_label
_atom_site_type_symbol
_atom_site_fract_x
_atom_site_fract_y
_atom_site_fract_z
_atom_site_U_iso_or_equiv
_atom_site_adp_type
_atom_site_occupancy
_atom_site_symmetry_multiplicity
_atom_site_calc_flag
_atom_site_refinement_flags
_atom_site_disorder_assembly
_atom_site_disorder_group
O1 O 0.98487(10) 0.22846(8) 0.44239(7) 0.0196(3) Uani 1 1 d . . .
O2 O 1.63018(10) 0.08855(8) -0.48499(7) 0.0198(3) Uani 1 1 d . . .
O3 O 0.58055(11) 0.34835(9) 0.54150(8) 0.0256(3) Uani 1 1 d . . .
O4 O 1.89984(11) -0.00416(9) -0.74301(7) 0.0261(3) Uani 1 1 d . . .
N1 N 1.08325(14) 0.17382(12) 0.52754(10) 0.0283(4) Uani 1 1 d . . .
N2 N 1.00537(14) 0.20235(12) 0.56398(10) 0.0294(4) Uani 1 1 d . . .
N3 N 1.48287(13) 0.13168(10) -0.51935(9) 0.0216(4) Uani 1 1 d . . .
N4 N 1.53055(13) 0.11835(10) -0.58499(9) 0.0213(4) Uani 1 1 d . . .
C1 C 1.24188(15) 0.12840(12) 0.13062(11) 0.0206(4) Uani 1 1 d . . .
H1 H 1.1662 0.1257 0.1224 0.025 Uiso 1 1 d R . .
C2 C 1.29475(15) 0.13673(12) 0.20487(11) 0.0192(4) Uani 1 1 d . . .
C3 C 1.40650(15) 0.13853(13) 0.21550(11) 0.0225(4) Uani 1 1 d . . .
H3 H 1.4431 0.1437 0.2654 0.027 Uiso 1 1 d R . .
C4 C 1.46383(16) 0.13322(13) 0.15421(11) 0.0238(4) Uani 1 1 d . . .
H4 H 1.5385 0.1331 0.1623 0.029 Uiso 1 1 d R . .
C5 C 1.55400(16) 0.12646(13) -0.01320(11) 0.0233(4) Uani 1 1 d . . .
H5 H 1.6128 0.1282 0.0247 0.028 Uiso 1 1 d R . .
C6 C 1.56951(16) 0.12490(13) -0.08903(11) 0.0245(4) Uani 1 1 d . . .
H6 H 1.6398 0.1259 -0.1027 0.029 Uiso 1 1 d R . .
C7 C 1.48414(15) 0.12216(12) -0.14648(11) 0.0211(4) Uani 1 1 d . . .
C8 C 1.37959(15) 0.11968(13) -0.12557(11) 0.0213(4) Uani 1 1 d . . .
H8 H 1.3200 0.1163 -0.1633 0.026 Uiso 1 1 d R . .
C9 C 1.25914(15) 0.12099(13) -0.01482(11) 0.0208(4) Uani 1 1 d . . .
C10 C 1.29917(15) 0.12444(13) 0.06935(11) 0.0207(4) Uani 1 1 d . . .
C11 C 1.41098(15) 0.12763(12) 0.08075(11) 0.0206(4) Uani 1 1 d . . .
C12 C 1.45074(15) 0.12546(12) 0.00641(11) 0.0209(4) Uani 1 1 d . . .
C13 C 1.36416(15) 0.12220(12) -0.04960(11) 0.0202(4) Uani 1 1 d . . .
C14 C 1.16304(15) 0.03500(13) -0.04042(11) 0.0224(4) Uani 1 1 d . . .
H141 H 1.0993 0.0346 -0.0130 0.029 Uiso 1 1 d R . .
H142 H 1.1402 0.0383 -0.0949 0.029 Uiso 1 1 d R . .
C15 C 1.18674(18) -0.05275(14) -0.02864(14) 0.0371(6) Uani 1 1 d . A .
H151 H 1.1970 -0.0618 0.0263 0.048 Uiso 1 1 d R . .
H152 H 1.2566 -0.0500 -0.0494 0.048 Uiso 1 1 d R . .
C16 C 1.09527(17) -0.13255(14) -0.06606(13) 0.0334(5) Uani 1 1 d D . .
H161 H 1.0233 -0.1407 -0.0516 0.043 Uiso 1 1 d R A .
H162 H 1.0714 -0.1137 -0.1225 0.043 Uiso 1 1 d R . .
C17A C 1.1277(4) -0.2171(3) -0.0801(3) 0.0324(10) Uiso 0.50 1 d PD A 1
H171 H 1.1700 -0.2287 -0.0335 0.042 Uiso 0.50 1 d PR A 1
H172 H 1.1769 -0.2067 -0.1208 0.042 Uiso 0.50 1 d PR A 1
C18A C 1.0334(5) -0.2954(4) -0.1177(4) 0.0450(15) Uiso 0.50 1 d PD A 1
H181 H 1.0105 -0.2793 -0.1691 0.059 Uiso 0.50 1 d PR A 1
H182 H 0.9693 -0.3062 -0.0882 0.059 Uiso 0.50 1 d PR A 1
C19A C 1.0647(5) -0.3818(3) -0.1231(3) 0.0576(15) Uani 0.50 1 d PD A 1
H191 H 0.9978 -0.4324 -0.1375 0.086 Uiso 0.50 1 d PR A 1
H192 H 1.1002 -0.3920 -0.0738 0.086 Uiso 0.50 1 d PR A 1
H193 H 1.1162 -0.3764 -0.1614 0.086 Uiso 0.50 1 d PR A 1
C17B C 1.1084(4) -0.2234(3) -0.0417(3) 0.0431(12) Uiso 0.50 1 d PD A 2
H173 H 1.0865 -0.2358 0.0098 0.056 Uiso 0.50 1 d PR A 2
H174 H 1.1863 -0.2225 -0.0415 0.056 Uiso 0.50 1 d PR A 2
C18B C 1.0288(5) -0.3035(4) -0.0886(3) 0.0446(16) Uiso 0.50 1 d PD A 2
H183 H 1.0283 -0.3591 -0.0627 0.058 Uiso 0.50 1 d PR A 2
H184 H 0.9531 -0.2984 -0.0919 0.058 Uiso 0.50 1 d PR A 2
C19B C 1.0606(5) -0.3097(4) -0.1676(3) 0.0648(17) Uani 0.50 1 d PD A 2
H194 H 1.0031 -0.3578 -0.1974 0.097 Uiso 0.50 1 d PR A 2
H195 H 1.1313 -0.3230 -0.1647 0.097 Uiso 0.50 1 d PR A 2
H196 H 1.0682 -0.2526 -0.1920 0.097 Uiso 0.50 1 d PR A 2
C20 C 1.22015(15) 0.20260(13) -0.03610(11) 0.0227(4) Uani 1 1 d . . .
H201 H 1.1916 0.1951 -0.0904 0.030 Uiso 1 1 d R . .
H202 H 1.1574 0.2013 -0.0074 0.030 Uiso 1 1 d R . .
C21 C 1.30584(17) 0.29465(14) -0.02312(12) 0.0293(5) Uani 1 1 d . . .
H211 H 1.3681 0.2979 -0.0529 0.038 Uiso 1 1 d R . .
H212 H 1.3354 0.3033 0.0310 0.038 Uiso 1 1 d R . .
C22 C 1.25749(17) 0.36997(14) -0.04488(13) 0.0321(5) Uani 1 1 d . . .
H221 H 1.2214 0.3577 -0.0975 0.042 Uiso 1 1 d R . .
H222 H 1.1998 0.3698 -0.0117 0.042 Uiso 1 1 d R . .
C23 C 1.34261(19) 0.46286(15) -0.03929(15) 0.0400(6) Uani 1 1 d . . .
H231 H 1.3768 0.4765 0.0137 0.052 Uiso 1 1 d R . .
H232 H 1.4017 0.4628 -0.0711 0.052 Uiso 1 1 d R . .
C24 C 1.2930(2) 0.53622(15) -0.06415(17) 0.0512(7) Uani 1 1 d . . .
H241 H 1.2312 0.5340 -0.0342 0.067 Uiso 1 1 d R . .
H242 H 1.2623 0.5242 -0.1179 0.067 Uiso 1 1 d R . .
C25 C 1.3761(2) 0.63016(17) -0.05476(19) 0.0627(8) Uani 1 1 d . . .
H251 H 1.3401 0.6739 -0.0738 0.075(6) Uiso 1 1 d R . .
H252 H 1.4384 0.6326 -0.0834 0.075(6) Uiso 1 1 d R . .
H253 H 1.4031 0.6442 -0.0011 0.075(6) Uiso 1 1 d R . .
C26 C 1.23616(15) 0.14857(12) 0.27052(11) 0.0193(4) Uani 1 1 d . . .
C27 C 1.27116(15) 0.13084(12) 0.34493(11) 0.0210(4) Uani 1 1 d . . .
H27 H 1.3331 0.1093 0.3537 0.025 Uiso 1 1 d R . .
C28 C 1.21741(15) 0.14450(12) 0.40519(11) 0.0201(4) Uani 1 1 d . . .
H28 H 1.2430 0.1325 0.4548 0.024 Uiso 1 1 d R . .
C29 C 1.12544(15) 0.17564(12) 0.39375(11) 0.0192(4) Uani 1 1 d . . .
C30 C 1.08965(15) 0.19323(12) 0.32042(11) 0.0214(4) Uani 1 1 d . . .
H30 H 1.0270 0.2139 0.3116 0.026 Uiso 1 1 d R . .
C31 C 1.14489(15) 0.18070(13) 0.26048(11) 0.0222(4) Uani 1 1 d . . .
H31 H 1.1201 0.1940 0.2111 0.027 Uiso 1 1 d R . .
C32 C 1.06775(15) 0.19044(12) 0.45700(11) 0.0195(4) Uani 1 1 d . . .
C33 C 0.95026(15) 0.23338(12) 0.51210(11) 0.0208(4) Uani 1 1 d . . .
C34 C 0.85815(15) 0.26894(12) 0.51803(11) 0.0198(4) Uani 1 1 d . . .
C35 C 0.82279(15) 0.27753(12) 0.58897(11) 0.0221(4) Uani 1 1 d . . .
H35 H 0.8617 0.2635 0.6331 0.027 Uiso 1 1 d R . .
C36 C 0.73168(15) 0.30603(12) 0.59493(11) 0.0219(4) Uani 1 1 d . . .
H36 H 0.7093 0.3130 0.6433 0.026 Uiso 1 1 d R . .
C37 C 0.67269(15) 0.32517(12) 0.53000(11) 0.0214(4) Uani 1 1 d . . .
C38 C 0.70895(15) 0.31938(12) 0.45964(11) 0.0227(4) Uani 1 1 d . . .
H38 H 0.6709 0.3346 0.4156 0.027 Uiso 1 1 d R . .
C39 C 0.80132(15) 0.29137(12) 0.45393(11) 0.0215(4) Uani 1 1 d . . .
H39 H 0.8259 0.2873 0.4058 0.026 Uiso 1 1 d R . .
C40 C 0.51199(16) 0.35937(13) 0.47513(12) 0.0253(4) Uani 1 1 d . . .
H401 H 0.4902 0.3045 0.4418 0.033 Uiso 1 1 d R . .
H402 H 0.5533 0.4101 0.4466 0.033 Uiso 1 1 d R . .
C41 C 0.41021(16) 0.37658(14) 0.49964(12) 0.0267(5) Uani 1 1 d . . .
H411 H 0.4330 0.4270 0.5377 0.035 Uiso 1 1 d R . .
H412 H 0.3655 0.3230 0.5235 0.035 Uiso 1 1 d R . .
C42 C 0.34034(16) 0.39941(14) 0.43241(12) 0.0259(5) Uani 1 1 d . . .
H421 H 0.3869 0.4509 0.4071 0.034 Uiso 1 1 d R . .
H422 H 0.3154 0.3477 0.3956 0.034 Uiso 1 1 d R . .
C43 C 0.23884(15) 0.42196(13) 0.45428(12) 0.0239(4) Uani 1 1 d . . .
H431 H 0.1924 0.3705 0.4796 0.031 Uiso 1 1 d R . .
H432 H 0.2639 0.4736 0.4912 0.031 Uiso 1 1 d R . .
C44 C 0.16921(16) 0.44468(13) 0.38758(12) 0.0256(4) Uani 1 1 d . . .
H441 H 0.2165 0.4942 0.3606 0.033 Uiso 1 1 d R . .
H442 H 0.1408 0.3919 0.3519 0.033 Uiso 1 1 d R . .
C45 C 0.07155(16) 0.47194(13) 0.41073(12) 0.0243(4) Uani 1 1 d . . .
H451 H 0.0239 0.4221 0.4371 0.032 Uiso 1 1 d R . .
H452 H 0.1001 0.5241 0.4471 0.032 Uiso 1 1 d R . .
C46 C 0.00137(17) 0.49620(14) 0.34479(12) 0.0286(5) Uani 1 1 d . . .
H461 H -0.0326 0.4426 0.3106 0.037 Uiso 1 1 d R . .
H462 H 0.0499 0.5426 0.3158 0.037 Uiso 1 1 d R . .
C47 C -0.08973(16) 0.53069(14) 0.36938(12) 0.0276(5) Uani 1 1 d . . .
H471 H -0.0561 0.5805 0.4074 0.036 Uiso 1 1 d R . .
H472 H -0.1418 0.4821 0.3943 0.036 Uiso 1 1 d R . .
C48 C -0.15443(18) 0.56339(16) 0.30605(13) 0.0355(5) Uani 1 1 d . . .
H481 H -0.1886 0.5137 0.2680 0.046 Uiso 1 1 d R . .
H482 H -0.1028 0.6122 0.2811 0.046 Uiso 1 1 d R . .
C49 C -0.24543(17) 0.59729(15) 0.33308(13) 0.0337(5) Uani 1 1 d . . .
H491 H -0.2993 0.5473 0.3552 0.044 Uiso 1 1 d R . .
H492 H -0.2117 0.6442 0.3736 0.044 Uiso 1 1 d R . .
C50 C -0.30680(18) 0.63619(16) 0.27108(14) 0.0370(5) Uani 1 1 d . . .
H501 H -0.3738 0.6440 0.2897 0.048 Uiso 1 1 d R . .
H502 H -0.3307 0.5933 0.2269 0.048 Uiso 1 1 d R . .
C51 C -0.23593(19) 0.72499(16) 0.24709(15) 0.0417(6) Uani 1 1 d . . .
H511 H -0.2765 0.7455 0.2049 0.057(4) Uiso 1 1 d R . .
H512 H -0.1678 0.7181 0.2309 0.057(4) Uiso 1 1 d R . .
H513 H -0.2174 0.7691 0.2896 0.057(4) Uiso 1 1 d R . .
C52 C 1.50265(15) 0.12180(12) -0.22769(11) 0.0212(4) Uani 1 1 d . . .
C53 C 1.57870(15) 0.08310(13) -0.25357(11) 0.0218(4) Uani 1 1 d . . .
H53 H 1.6208 0.0578 -0.2184 0.026 Uiso 1 1 d R . .
C54 C 1.59340(15) 0.08133(12) -0.32951(11) 0.0209(4) Uani 1 1 d . . .
H54 H 1.6454 0.0549 -0.3459 0.025 Uiso 1 1 d R . .
C55 C 1.53251(15) 0.11795(12) -0.38215(11) 0.0190(4) Uani 1 1 d . . .
C56 C 1.45719(16) 0.15772(13) -0.35710(11) 0.0241(4) Uani 1 1 d . . .
H56 H 1.4152 0.1832 -0.3922 0.029 Uiso 1 1 d R . .
C57 C 1.44350(17) 0.15954(13) -0.28128(11) 0.0260(5) Uani 1 1 d . . .
H57 H 1.3931 0.1876 -0.2648 0.031 Uiso 1 1 d R . .
C58 C 1.54407(15) 0.11424(12) -0.46282(11) 0.0188(4) Uani 1 1 d . . .
C59 C 1.61612(15) 0.09351(12) -0.56203(10) 0.0187(4) Uani 1 1 d . . .
C60 C 1.69436(15) 0.07039(12) -0.60628(10) 0.0193(4) Uani 1 1 d . . .
C61 C 1.77158(15) 0.03139(12) -0.57376(11) 0.0211(4) Uani 1 1 d . . .
H61 H 1.7755 0.0221 -0.5210 0.025 Uiso 1 1 d R . .
C62 C 1.84301(15) 0.00587(13) -0.61668(11) 0.0222(4) Uani 1 1 d . . .
H62 H 1.8949 -0.0210 -0.5936 0.027 Uiso 1 1 d R . .
C63 C 1.83715(15) 0.02027(12) -0.69421(11) 0.0211(4) Uani 1 1 d . . .
C64 C 1.76084(16) 0.06083(13) -0.72725(11) 0.0246(4) Uani 1 1 d . . .
H64 H 1.7578 0.0716 -0.7797 0.030 Uiso 1 1 d R . .
C65 C 1.69034(16) 0.08525(13) -0.68395(11) 0.0232(4) Uani 1 1 d . . .
H65 H 1.6385 0.1123 -0.7069 0.028 Uiso 1 1 d R . .
C66 C 1.97688(16) -0.04965(13) -0.71291(11) 0.0240(4) Uani 1 1 d . . .
H661 H 1.9397 -0.0997 -0.6821 0.031 Uiso 1 1 d R . .
H662 H 2.0392 -0.0076 -0.6805 0.031 Uiso 1 1 d R . .
C67 C 2.01865(17) -0.08448(14) -0.77980(11) 0.0265(5) Uani 1 1 d . . .
H671 H 2.0669 -0.0334 -0.8045 0.034 Uiso 1 1 d R . .
H672 H 1.9550 -0.1153 -0.8171 0.034 Uiso 1 1 d R . .
C68 C 2.08328(17) -0.14933(15) -0.75706(12) 0.0310(5) Uani 1 1 d . . .
H681 H 2.0417 -0.1926 -0.7225 0.040 Uiso 1 1 d R . .
H682 H 2.1551 -0.1154 -0.7290 0.040 Uiso 1 1 d R . .
C69 C 2.1045(2) -0.20065(16) -0.82424(14) 0.0410(6) Uani 1 1 d . B .
H691 H 2.0342 -0.2261 -0.8572 0.053 Uiso 1 1 d R . .
H692 H 2.1569 -0.1585 -0.8541 0.053 Uiso 1 1 d R . .
C70 C 2.1501(3) -0.27653(17) -0.80178(17) 0.0594(8) Uani 1 1 d D . .
H701 H 2.0975 -0.3161 -0.7657 0.077 Uiso 1 1 d R B .
H702 H 2.2349 -0.2546 -0.7831 0.077 Uiso 1 1 d R . .
C71A C 2.1357(4) -0.3384(3) -0.8806(3) 0.0408(11) Uiso 0.55 1 d PD B 1
H711 H 2.0609 -0.3471 -0.9071 0.053 Uiso 0.55 1 d PR B 1
H712 H 2.1902 -0.3060 -0.9143 0.053 Uiso 0.55 1 d PR B 1
C72A C 2.1507(4) -0.4295(3) -0.8651(3) 0.0419(11) Uiso 0.55 1 d PD B 1
H721 H 2.1345 -0.4647 -0.9137 0.055 Uiso 0.55 1 d PR B 1
H722 H 2.0954 -0.4614 -0.8317 0.055 Uiso 0.55 1 d PR B 1
C73A C 2.2671(4) -0.4273(3) -0.8287(3) 0.0413(11) Uiso 0.55 1 d PD B 1
H731 H 2.3235 -0.3932 -0.8604 0.054 Uiso 0.55 1 d PR B 1
H732 H 2.2820 -0.3960 -0.7783 0.054 Uiso 0.55 1 d PR B 1
C74A C 2.2778(4) -0.5200(3) -0.8193(3) 0.0417(12) Uiso 0.55 1 d PD B 1
H741 H 2.2259 -0.5513 -0.7836 0.054 Uiso 0.55 1 d PR B 1
H742 H 2.2533 -0.5530 -0.8689 0.054 Uiso 0.55 1 d PR B 1
C71B C 2.1894(5) -0.3314(3) -0.8506(3) 0.0397(13) Uiso 0.45 1 d PD B 2
H713 H 2.2495 -0.2908 -0.8759 0.052 Uiso 0.45 1 d PR B 2
H714 H 2.1280 -0.3595 -0.8903 0.052 Uiso 0.45 1 d PR B 2
C72B C 2.2317(5) -0.4059(4) -0.8173(3) 0.0432(14) Uiso 0.45 1 d PD B 2
H723 H 2.3036 -0.3780 -0.7868 0.056 Uiso 0.45 1 d PR B 2
H724 H 2.1793 -0.4394 -0.7828 0.056 Uiso 0.45 1 d PR B 2
C73B C 2.2464(5) -0.4699(4) -0.8739(3) 0.0502(15) Uiso 0.45 1 d PD B 2
H733 H 2.3073 -0.4381 -0.9032 0.065 Uiso 0.45 1 d PR B 2
H734 H 2.1781 -0.4903 -0.9097 0.065 Uiso 0.45 1 d PR B 2
C74B C 2.2716(5) -0.5515(4) -0.8409(4) 0.0453(15) Uiso 0.45 1 d PD B 2
H743 H 2.2692 -0.5943 -0.8827 0.059 Uiso 0.45 1 d PR B 2
H744 H 2.2140 -0.5814 -0.8084 0.059 Uiso 0.45 1 d PR B 2
C75 C 2.3895(2) -0.52780(17) -0.79291(16) 0.0484(7) Uani 1 1 d D . .
H751 H 2.4430 -0.4948 -0.8325 0.063 Uiso 1 1 d R B .
H752 H 2.4060 -0.4938 -0.7423 0.063 Uiso 1 1 d R . .
C76 C 2.4054(2) -0.61855(16) -0.77824(14) 0.0446(6) Uani 1 1 d . B .
H761 H 2.3496 -0.6517 -0.7457 0.058 Uiso 1 1 d R . .
H762 H 2.3916 -0.6528 -0.8272 0.058 Uiso 1 1 d R . .
C77 C 2.5191(2) -0.61325(18) -0.74134(17) 0.0552(7) Uani 1 1 d . . .
H771 H 2.5223 -0.6739 -0.7319 0.078(6) Uiso 1 1 d R B .
H772 H 2.5341 -0.5785 -0.6933 0.078(6) Uiso 1 1 d R . .
H773 H 2.5746 -0.5843 -0.7748 0.078(6) Uiso 1 1 d R . .

loop_
_atom_site_aniso_label
_atom_site_aniso_U_11
_atom_site_aniso_U_22
_atom_site_aniso_U_33
_atom_site_aniso_U_23
_atom_site_aniso_U_13
_atom_site_aniso_U_12
O1 0.0180(6) 0.0217(7) 0.0218(7) 0.0019(5) 0.0038(5) 0.0095(5)
O2 0.0182(6) 0.0232(7) 0.0189(7) 0.0013(5) 0.0037(5) 0.0073(5)
O3 0.0203(7) 0.0298(8) 0.0314(8) 0.0028(6) 0.0051(6) 0.0140(6)
O4 0.0268(7) 0.0359(8) 0.0217(7) 0.0048(6) 0.0059(6) 0.0176(6)
N1 0.0290(9) 0.0399(11) 0.0251(10) 0.0053(8) 0.0084(8) 0.0221(8)
N2 0.0296(9) 0.0411(11) 0.0269(10) 0.0045(8) 0.0078(8) 0.0233(8)
N3 0.0207(8) 0.0235(9) 0.0211(9) 0.0000(7) 0.0035(7) 0.0071(7)
N4 0.0198(8) 0.0243(9) 0.0199(9) -0.0012(7) 0.0026(7) 0.0071(7)
C1 0.0152(9) 0.0255(10) 0.0228(10) 0.0035(8) 0.0014(8) 0.0091(8)
C2 0.0197(9) 0.0202(10) 0.0198(10) 0.0045(8) 0.0038(8) 0.0087(8)
C3 0.0216(10) 0.0288(11) 0.0181(10) 0.0026(8) -0.0008(8) 0.0100(8)
C4 0.0171(9) 0.0333(12) 0.0240(11) 0.0033(9) 0.0012(8) 0.0122(8)
C5 0.0181(9) 0.0316(11) 0.0224(11) 0.0019(8) 0.0003(8) 0.0113(8)
C6 0.0175(9) 0.0295(11) 0.0292(11) 0.0016(9) 0.0070(8) 0.0100(8)
C7 0.0216(10) 0.0202(10) 0.0231(11) 0.0021(8) 0.0052(8) 0.0079(8)
C8 0.0180(9) 0.0257(10) 0.0213(10) 0.0036(8) 0.0020(8) 0.0084(8)
C9 0.0173(9) 0.0292(11) 0.0176(10) 0.0029(8) 0.0023(8) 0.0096(8)
C10 0.0203(9) 0.0230(10) 0.0202(10) 0.0041(8) 0.0013(8) 0.0087(8)
C11 0.0179(9) 0.0226(10) 0.0230(10) 0.0029(8) 0.0029(8) 0.0086(8)
C12 0.0202(10) 0.0235(10) 0.0202(10) 0.0020(8) 0.0022(8) 0.0084(8)
C13 0.0176(9) 0.0223(10) 0.0223(10) 0.0028(8) 0.0036(8) 0.0077(8)
C14 0.0150(9) 0.0336(11) 0.0203(10) 0.0031(8) 0.0030(8) 0.0093(8)
C15 0.0278(12) 0.0330(13) 0.0484(15) 0.0050(11) -0.0078(10) 0.0098(10)
C16 0.0216(11) 0.0324(12) 0.0460(14) 0.0016(10) -0.0005(10) 0.0093(9)
C19A 0.063(4) 0.038(3) 0.072(4) -0.008(3) -0.018(3) 0.026(3)
C19B 0.073(4) 0.061(4) 0.058(4) -0.018(3) 0.000(3) 0.020(3)
C20 0.0191(9) 0.0328(11) 0.0195(10) 0.0034(8) 0.0030(8) 0.0124(8)
C21 0.0237(11) 0.0343(12) 0.0307(12) -0.0009(9) 0.0003(9) 0.0112(9)
C22 0.0280(11) 0.0336(12) 0.0366(13) -0.0007(10) 0.0039(10) 0.0122(10)
C23 0.0354(13) 0.0331(13) 0.0509(15) -0.0029(11) 0.0065(11) 0.0094(10)
C24 0.0450(15) 0.0309(14) 0.078(2) 0.0002(13) 0.0086(14) 0.0119(12)
C25 0.0609(19) 0.0339(15) 0.091(2) -0.0003(15) 0.0100(17) 0.0104(13)
C26 0.0174(9) 0.0194(10) 0.0210(10) 0.0011(8) 0.0032(8) 0.0053(8)
C27 0.0174(9) 0.0253(10) 0.0222(10) 0.0011(8) 0.0003(8) 0.0102(8)
C28 0.0215(10) 0.0218(10) 0.0185(10) 0.0032(8) 0.0010(8) 0.0093(8)
C29 0.0184(9) 0.0181(10) 0.0211(10) 0.0000(8) 0.0027(8) 0.0054(8)
C30 0.0170(9) 0.0245(10) 0.0257(11) 0.0019(8) 0.0019(8) 0.0111(8)
C31 0.0229(10) 0.0266(11) 0.0187(10) 0.0047(8) 0.0003(8) 0.0103(8)
C32 0.0180(9) 0.0191(10) 0.0236(11) 0.0021(8) 0.0023(8) 0.0089(8)
C33 0.0216(10) 0.0187(10) 0.0227(11) 0.0009(8) 0.0064(8) 0.0061(8)
C34 0.0169(9) 0.0161(9) 0.0268(11) 0.0006(8) 0.0038(8) 0.0053(7)
C35 0.0211(10) 0.0215(10) 0.0242(11) 0.0015(8) 0.0014(8) 0.0076(8)
C36 0.0210(10) 0.0204(10) 0.0251(11) -0.0007(8) 0.0052(8) 0.0067(8)
C37 0.0167(9) 0.0178(10) 0.0304(11) 0.0008(8) 0.0043(8) 0.0061(8)
C38 0.0196(10) 0.0208(10) 0.0271(11) 0.0050(8) 0.0007(8) 0.0059(8)
C39 0.0182(9) 0.0203(10) 0.0259(11) 0.0010(8) 0.0053(8) 0.0049(8)
C40 0.0212(10) 0.0255(11) 0.0327(12) 0.0050(9) 0.0028(9) 0.0120(8)
C41 0.0199(10) 0.0248(11) 0.0381(13) 0.0041(9) 0.0054(9) 0.0101(8)
C42 0.0218(10) 0.0253(11) 0.0342(12) 0.0041(9) 0.0049(9) 0.0118(8)
C43 0.0191(9) 0.0210(10) 0.0329(12) 0.0031(8) 0.0017(9) 0.0084(8)
C44 0.0231(10) 0.0244(11) 0.0303(12) 0.0011(9) 0.0022(9) 0.0092(8)
C45 0.0201(10) 0.0234(10) 0.0308(12) 0.0047(8) 0.0020(9) 0.0087(8)
C46 0.0265(11) 0.0322(12) 0.0302(12) 0.0021(9) 0.0015(9) 0.0140(9)
C47 0.0221(10) 0.0303(11) 0.0316(12) 0.0056(9) 0.0010(9) 0.0102(9)
C48 0.0315(12) 0.0468(14) 0.0343(13) 0.0090(10) 0.0032(10) 0.0210(11)
C49 0.0261(11) 0.0408(13) 0.0377(13) 0.0099(10) 0.0041(10) 0.0150(10)
C50 0.0295(12) 0.0425(14) 0.0423(14) 0.0058(11) 0.0037(10) 0.0158(10)
C51 0.0371(13) 0.0445(15) 0.0506(16) 0.0132(12) 0.0092(12) 0.0215(11)
C52 0.0184(9) 0.0217(10) 0.0231(11) 0.0023(8) 0.0057(8) 0.0042(8)
C53 0.0204(10) 0.0249(10) 0.0224(10) 0.0016(8) 0.0014(8) 0.0104(8)
C54 0.0172(9) 0.0218(10) 0.0246(11) -0.0005(8) 0.0051(8) 0.0065(8)
C55 0.0177(9) 0.0158(9) 0.0219(10) 0.0019(7) 0.0039(8) 0.0021(7)
C56 0.0246(10) 0.0270(11) 0.0244(11) 0.0074(8) 0.0042(9) 0.0127(9)
C57 0.0271(11) 0.0301(11) 0.0280(11) 0.0065(9) 0.0123(9) 0.0161(9)
C58 0.0160(9) 0.0166(9) 0.0238(10) 0.0012(8) 0.0039(8) 0.0046(7)
C59 0.0197(9) 0.0165(9) 0.0174(10) 0.0012(7) 0.0003(8) 0.0025(8)
C60 0.0188(9) 0.0186(10) 0.0194(10) 0.0000(7) 0.0030(8) 0.0036(8)
C61 0.0229(10) 0.0223(10) 0.0175(10) 0.0009(8) 0.0019(8) 0.0063(8)
C62 0.0193(9) 0.0249(11) 0.0237(11) 0.0030(8) 0.0009(8) 0.0092(8)
C63 0.0186(9) 0.0221(10) 0.0225(11) 0.0002(8) 0.0044(8) 0.0052(8)
C64 0.0275(10) 0.0310(11) 0.0174(10) 0.0049(8) 0.0030(8) 0.0116(9)
C65 0.0218(10) 0.0256(11) 0.0249(11) 0.0031(8) 0.0007(8) 0.0119(8)
C66 0.0216(10) 0.0285(11) 0.0241(11) 0.0010(8) 0.0009(8) 0.0114(9)
C67 0.0241(10) 0.0321(12) 0.0243(11) -0.0008(9) 0.0030(9) 0.0100(9)
C68 0.0244(11) 0.0402(13) 0.0308(12) -0.0026(10) 0.0025(9) 0.0137(10)
C69 0.0424(14) 0.0437(14) 0.0436(15) 0.0010(11) 0.0183(12) 0.0187(11)
C70 0.074(2) 0.0433(15) 0.080(2) 0.0136(14) 0.0537(18) 0.0315(14)
C75 0.0490(16) 0.0468(16) 0.0492(16) 0.0158(12) 0.0115(13) 0.0118(12)
C76 0.0521(16) 0.0358(14) 0.0402(15) -0.0015(11) 0.0040(12) 0.0053(12)
C77 0.0643(19) 0.0409(16) 0.0600(19) 0.0026(13) -0.0013(15) 0.0182(14)

loop_
_atom_type_symbol
_atom_type_description
_atom_type_scat_dispersion_real
_atom_type_scat_dispersion_imag
_atom_type_scat_source
C C 0.0033 0.0016 'International Tables Vol C Tables 4.2.6.8 and 6.1.1.4'
H H 0.0000 0.0000 'International Tables Vol C Tables 4.2.6.8 and 6.1.1.4'
N N 0.0061 0.0033 'International Tables Vol C Tables 4.2.6.8 and 6.1.1.4'
O O 0.0106 0.0060 'International Tables Vol C Tables 4.2.6.8 and 6.1.1.4'

loop_
_exptl_crystal_face_index_h
_exptl_crystal_face_index_k
_exptl_crystal_face_index_l
_exptl_crystal_face_perp_dist
0.00 1.00 0.00 0.0200
0.00 -1.00 0.00 0.0200
0.00 0.00 -1.00 0.1800
0.00 0.00 1.00 0.1800
1.00 1.00 0.00 0.1200
-1.00 -1.00 0.00 0.1200

loop_
_geom_angle_atom_site_label_1
_geom_angle_atom_site_label_2
_geom_angle_atom_site_label_3
_geom_angle
_geom_angle_site_symmetry_1
_geom_angle_site_symmetry_3
_geom_angle_publ_flag
C33 O1 C32 102.74(14) . . ?
C59 O2 C58 102.51(14) . . ?
C37 O3 C40 116.86(15) . . ?
C63 O4 C66 117.91(15) . . ?
C32 N1 N2 106.07(16) . . ?
C33 N2 N1 106.36(16) . . ?
C58 N3 N4 106.24(15) . . ?
C59 N4 N3 106.29(15) . . ?
C10 C1 C2 120.61(17) . . ?
C1 C2 C3 118.48(17) . . ?
C1 C2 C26 120.73(16) . . ?
C3 C2 C26 120.70(17) . . ?
C4 C3 C2 121.08(18) . . ?
C3 C4 C11 119.68(18) . . ?
C6 C5 C12 118.85(18) . . ?
C5 C6 C7 121.83(17) . . ?
C6 C7 C8 118.52(17) . . ?
C6 C7 C52 121.15(17) . . ?
C8 C7 C52 120.33(17) . . ?
C13 C8 C7 119.75(18) . . ?
C10 C9 C13 100.85(15) . . ?
C10 C9 C20 111.48(16) . . ?
C13 C9 C20 112.35(15) . . ?
C10 C9 C14 112.87(16) . . ?
C13 C9 C14 111.22(15) . . ?
C20 C9 C14 108.04(15) . . ?
C1 C10 C11 120.28(17) . . ?
C1 C10 C9 128.56(17) . . ?
C11 C10 C9 111.10(16) . . ?
C4 C11 C10 119.83(17) . . ?
C4 C11 C12 131.90(17) . . ?
C10 C11 C12 108.26(16) . . ?
C5 C12 C13 120.51(18) . . ?
C5 C12 C11 130.90(18) . . ?
C13 C12 C11 108.59(16) . . ?
C8 C13 C12 120.52(17) . . ?
C8 C13 C9 128.27(17) . . ?
C12 C13 C9 111.20(16) . . ?
C15 C14 C9 116.39(16) . . ?
C14 C15 C16 113.03(18) . . ?
C15 C16 C17A 115.9(2) . . ?
C15 C16 C17B 113.0(2) . . ?
C17A C16 C17B 28.1(2) . . ?
C18A C17A C16 114.1(4) . . ?
C17A C18A C19A 112.9(5) . . ?
C18B C17B C16 113.3(4) . . ?
C19B C18B C17B 112.3(5) . . ?
C21 C20 C9 116.96(16) . . ?
C20 C21 C22 112.27(17) . . ?
C21 C22 C23 114.06(18) . . ?
C24 C23 C22 113.0(2) . . ?
C23 C24 C25 113.5(2) . . ?
C31 C26 C27 117.23(17) . . ?
C31 C26 C2 120.50(17) . . ?
C27 C26 C2 122.24(17) . . ?
C28 C27 C26 121.27(17) . . ?
C27 C28 C29 120.55(18) . . ?
C30 C29 C28 118.83(17) . . ?
C30 C29 C32 120.01(17) . . ?
C28 C29 C32 121.16(17) . . ?
C31 C30 C29 120.31(17) . . ?
C30 C31 C26 121.78(18) . . ?
N1 C32 O1 112.48(16) . . ?
N1 C32 C29 129.75(17) . . ?
O1 C32 C29 117.77(16) . . ?
N2 C33 O1 112.35(16) . . ?
N2 C33 C34 129.37(18) . . ?
O1 C33 C34 118.25(17) . . ?
C39 C34 C35 119.00(17) . . ?
C39 C34 C33 121.19(17) . . ?
C35 C34 C33 119.75(18) . . ?
C36 C35 C34 120.39(18) . . ?
C35 C36 C37 120.18(18) . . ?
O3 C37 C38 124.46(18) . . ?
O3 C37 C36 115.70(17) . . ?
C38 C37 C36 119.84(17) . . ?
C37 C38 C39 119.76(18) . . ?
C38 C39 C34 120.75(18) . . ?
O3 C40 C41 108.59(16) . . ?
C40 C41 C42 111.09(17) . . ?
C41 C42 C43 113.54(17) . . ?
C44 C43 C42 113.67(17) . . ?
C43 C44 C45 113.12(17) . . ?
C46 C45 C44 114.02(17) . . ?
C47 C46 C45 113.38(17) . . ?
C48 C47 C46 114.84(18) . . ?
C47 C48 C49 113.22(18) . . ?
C50 C49 C48 114.13(19) . . ?
C51 C50 C49 112.00(19) . . ?
C57 C52 C53 117.60(18) . . ?
C57 C52 C7 120.89(17) . . ?
C53 C52 C7 121.50(18) . . ?
C54 C53 C52 121.00(18) . . ?
C53 C54 C55 120.56(17) . . ?
C54 C55 C56 119.13(18) . . ?
C54 C55 C58 121.48(17) . . ?
C56 C55 C58 119.39(17) . . ?
C57 C56 C55 119.89(19) . . ?
C56 C57 C52 121.81(18) . . ?
N3 C58 O2 112.57(16) . . ?
N3 C58 C55 129.04(17) . . ?
O2 C58 C55 118.39(16) . . ?
N4 C59 O2 112.38(16) . . ?
N4 C59 C60 129.20(17) . . ?
O2 C59 C60 118.41(16) . . ?
C61 C60 C65 118.72(17) . . ?
C61 C60 C59 121.62(17) . . ?
C65 C60 C59 119.64(17) . . ?
C62 C61 C60 121.56(18) . . ?
C61 C62 C63 119.02(18) . . ?
O4 C63 C62 124.88(17) . . ?
O4 C63 C64 115.27(17) . . ?
C62 C63 C64 119.84(17) . . ?
C65 C64 C63 120.35(18) . . ?
C64 C65 C60 120.50(18) . . ?
O4 C66 C67 107.05(16) . . ?
C66 C67 C68 112.53(17) . . ?
C67 C68 C69 113.44(18) . . ?
C70 C69 C68 113.7(2) . . ?
C71B C70 C69 127.4(3) . . ?
C71B C70 C71A 29.0(2) . . ?
C69 C70 C71A 105.5(3) . . ?
C72A C71A C70 112.3(3) . . ?
C71A C72A C73A 115.3(4) . . ?
C74A C73A C72A 112.3(4) . . ?
C75 C74A C73A 118.0(4) . . ?
C70 C71B C72B 119.8(5) . . ?
C73B C72B C71B 114.8(5) . . ?
C72B C73B C74B 114.6(5) . . ?
C73B C74B C75 113.1(5) . . ?
C74A C75 C76 120.9(3) . . ?
C74A C75 C74B 22.3(3) . . ?
C76 C75 C74B 103.9(3) . . ?
C77 C76 C75 113.8(2) . . ?

loop_
_geom_bond_atom_site_label_1
_geom_bond_atom_site_label_2
_geom_bond_distance
_geom_bond_site_symmetry_2
_geom_bond_publ_flag
O1 C33 1.365(2) . ?
O1 C32 1.366(2) . ?
O2 C59 1.367(2) . ?
O2 C58 1.369(2) . ?
O3 C37 1.363(2) . ?
O3 C40 1.437(2) . ?
O4 C63 1.362(2) . ?
O4 C66 1.442(2) . ?
N1 C32 1.289(2) . ?
N1 N2 1.414(2) . ?
N2 C33 1.288(3) . ?
N3 C58 1.289(2) . ?
N3 N4 1.410(2) . ?
N4 C59 1.294(2) . ?
C1 C10 1.382(3) . ?
C1 C2 1.403(3) . ?
C2 C3 1.409(3) . ?
C2 C26 1.486(3) . ?
C3 C4 1.387(3) . ?
C4 C11 1.393(3) . ?
C5 C6 1.381(3) . ?
C5 C12 1.391(3) . ?
C6 C7 1.402(3) . ?
C7 C8 1.409(3) . ?
C7 C52 1.485(3) . ?
C8 C13 1.385(3) . ?
C9 C10 1.523(3) . ?
C9 C13 1.526(2) . ?
C9 C20 1.542(3) . ?
C9 C14 1.547(3) . ?
C10 C11 1.404(3) . ?
C11 C12 1.465(3) . ?
C12 C13 1.395(3) . ?
C14 C15 1.505(3) . ?
C15 C16 1.517(3) . ?
C16 C17A 1.527(5) . ?
C16 C17B 1.542(5) . ?
C17A C18A 1.523(7) . ?
C18A C19A 1.526(7) . ?
C17B C18B 1.526(7) . ?
C18B C19B 1.510(7) . ?
C20 C21 1.520(3) . ?
C21 C22 1.523(3) . ?
C22 C23 1.523(3) . ?
C23 C24 1.518(3) . ?
C24 C25 1.525(3) . ?
C26 C31 1.397(3) . ?
C26 C27 1.407(3) . ?
C27 C28 1.376(3) . ?
C28 C29 1.397(3) . ?
C29 C30 1.392(3) . ?
C29 C32 1.457(3) . ?
C30 C31 1.379(3) . ?
C33 C34 1.456(3) . ?
C34 C39 1.391(3) . ?
C34 C35 1.399(3) . ?
C35 C36 1.377(3) . ?
C36 C37 1.395(3) . ?
C37 C38 1.387(3) . ?
C38 C39 1.387(3) . ?
C40 C41 1.507(3) . ?
C41 C42 1.525(3) . ?
C42 C43 1.525(3) . ?
C43 C44 1.516(3) . ?
C44 C45 1.524(3) . ?
C45 C46 1.521(3) . ?
C46 C47 1.520(3) . ?
C47 C48 1.510(3) . ?
C48 C49 1.529(3) . ?
C49 C50 1.522(3) . ?
C50 C51 1.503(3) . ?
C52 C57 1.398(3) . ?
C52 C53 1.400(3) . ?
C53 C54 1.381(3) . ?
C54 C55 1.391(3) . ?
C55 C56 1.397(3) . ?
C55 C58 1.457(3) . ?
C56 C57 1.376(3) . ?
C59 C60 1.455(3) . ?
C60 C61 1.388(3) . ?
C60 C65 1.399(3) . ?
C61 C62 1.388(3) . ?
C62 C63 1.395(3) . ?
C63 C64 1.399(3) . ?
C64 C65 1.374(3) . ?
C66 C67 1.511(3) . ?
C67 C68 1.522(3) . ?
C68 C69 1.523(3) . ?
C69 C70 1.512(3) . ?
C70 C71B 1.439(5) . ?
C70 C71A 1.656(5) . ?
C71A C72A 1.520(6) . ?
C72A C73A 1.546(6) . ?
C73A C74A 1.507(6) . ?
C74A C75 1.493(5) . ?
C71B C72B 1.527(7) . ?
C72B C73B 1.476(7) . ?
C73B C74B 1.518(7) . ?
C74B C75 1.585(6) . ?
C75 C76 1.516(3) . ?
C76 C77 1.505(4) . ?

loop_
_geom_torsion_atom_site_label_1
_geom_torsion_atom_site_label_2
_geom_torsion_atom_site_label_3
_geom_torsion_atom_site_label_4
_geom_torsion
_geom_torsion_site_symmetry_1
_geom_torsion_site_symmetry_2
_geom_torsion_site_symmetry_3
_geom_torsion_site_symmetry_4
_geom_torsion_publ_flag
C25 C24 C23 C22 176.9(2) . . . . ?
C24 C23 C22 C21 177.8(2) . . . . ?
C23 C22 C21 C20 -174.98(18) . . . . ?
C22 C21 C20 C9 -179.03(17) . . . . ?
C21 C20 C9 C14 -174.09(16) . . . . ?
C20 C9 C14 C15 176.68(17) . . . . ?
C9 C14 C15 C16 -171.01(18) . . . . ?
C14 C15 C16 C17A 160.2(3) . . . . ?
C15 C16 C17A C18A 180.0(4) . . . . ?
C16 C17A C18A C19A -173.7(5) . . . . ?
C14 C15 C16 C17B -169.1(3) . . . . ?
C15 C16 C17B C18B -170.2(4) . . . . ?
C16 C17B C18B C19B 72.9(6) . . . . ?
C10 C9 C20 C21 61.3(2) . . . . ?
C10 C9 C14 C15 -59.6(2) . . . . ?
C3 C2 C26 C27 -22.8(3) . . . . ?
C2 C26 C27 C28 178.28(17) . . . . ?
C26 C27 C28 C29 0.7(3) . . . . ?
C27 C28 C29 C32 -179.98(17) . . . . ?
C28 C29 C32 O1 174.27(16) . . . . ?
C29 C32 O1 C33 -179.46(16) . . . . ?
C32 O1 C33 C34 -178.19(16) . . . . ?
O1 C33 C34 C35 -178.02(16) . . . . ?
C33 C34 C35 C36 -176.14(17) . . . . ?
C34 C35 C36 C37 1.1(3) . . . . ?
C35 C36 C37 O3 176.70(16) . . . . ?
C36 C37 O3 C41 -167.1(2) . . . . ?
C37 O3 C41 C42 -20.6(4) . . . . ?
O3 C41 C42 C43 -170.75(19) . . . . ?
C41 C42 C43 C44 180.00(17) . . . . ?
C42 C43 C44 C45 -176.92(16) . . . . ?
C43 C44 C45 C46 179.25(17) . . . . ?
C44 C45 C46 C47 -175.15(17) . . . . ?
C45 C46 C47 C48 174.68(18) . . . . ?
C46 C47 C48 C49 179.86(19) . . . . ?
C47 C48 C49 C50 176.24(19) . . . . ?
C48 C49 C50 C51 -71.3(3) . . . . ?
C49 C50 C51 C52 59.20(18) . . . . ?
C6 C7 C52 C53 30.6(3) . . . . ?
C7 C52 C53 C54 178.50(17) . . . . ?
C52 C53 C54 C55 -0.1(3) . . . . ?
C53 C54 C55 C58 -177.99(17) . . . . ?
C54 C55 C58 O2 -11.6(3) . . . . ?
C55 C58 O2 C59 -179.43(15) . . . . ?
C58 O2 C59 C60 -179.99(15) . . . . ?
O2 C59 C60 C61 9.6(3) . . . . ?
C59 C60 C61 C62 177.21(17) . . . . ?
C60 C61 C62 C63 0.3(3) . . . . ?
C61 C62 C63 O4 -177.82(17) . . . . ?
C62 C63 O4 C66 1.1(3) . . . . ?
C63 O4 C66 C67 169.36(16) . . . . ?
O4 C66 C67 C68 -168.84(16) . . . . ?
C66 C67 C68 C69 167.46(18) . . . . ?
C67 C68 C69 C70 -169.7(2) . . . . ?
C68 C69 C70 C71A 165.5(2) . . . . ?
C69 C70 C71A C72A -165.8(3) . . . . ?
C70 C71A C72A C73A -63.5(5) . . . . ?
C71A C72A C73A C74A -176.6(4) . . . . ?
C72A C73A C74A C75 173.2(4) . . . . ?
C73A C74A C75 C76 176.7(3) . . . . ?
C74A C75 C76 C77 -171.6(3) . . . . ?
C68 C69 C70 C71B -173.1(4) . . . . ?
C69 C70 C71B C72B -179.4(4) . . . . ?
C70 C71B C72B C73B 167.1(5) . . . . ?
C71B C72B C73B C74B -171.2(5) . . . . ?
C72B C73B C74B C75 -67.7(7) . . . . ?
C73B C74B C75 C76 -170.0(4) . . . . ?
C74B C75 C76 C77 172.8(3) . . . . ?
